data_1549041
loop_
_publ_author_name
'Kanzaki, M.'

_publ_section_title
;
 Crystal structures of Zn2GeO4 cubic/tetragonal spinel and Zn2SiO4
 modified spinel phases
;
_journal_name_full 'Journal of Mineralogical and Petrological Sciences'
_journal_page_first 41
_journal_page_last 46
_journal_volume 113
_journal_year 2018
_chemical_formula_sum 'Ge O4 Zn2'
_chemical_name_common 'Zn2GeO4 tetragonal spinel'
_chemical_name_mineral 'Zn2GeO4 tetragonal spinel'
_space_group_IT_number 95
_space_group_name_Hall 'P 4cw 2c'
_space_group_name_H-M_alt 'P 43 2 2'
_symmetry_space_group_name_Hall 'P 4cw 2c'
_symmetry_space_group_name_H-M 'P 43 2 2'
_cell_angle_alpha 90
_cell_angle_beta 90
_cell_angle_gamma 90
_cell_formula_units_Z 4
_cell_length_a 5.93787(2)
_cell_length_b 5.93787(2)
_cell_length_c 8.25629(4)
_cell_volume 291.103(2)
_cod_data_source_file Zn2GeO4-tetra_spinel.cif
_cod_data_source_block Zn2GeO4_tetragonal_spinel
_cod_depositor_comments 'Journal title was wrong, and corrected.'
_cod_original_formula_sum 'Zn2 Ge O4'
_cod_database_code 1549041

loop_
_space_group_symop_operation_xyz
'x, y, z'
'-x, -y, z+1/2'
'-y, x, z+3/4'
'y, -x, z+1/4'
'-x, y, -z'
'x, -y, -z+1/2'
'y, x, -z+1/4'
'-y, -x, -z+3/4'

loop_
_atom_site_label
_atom_site_occupancy
_atom_site_fract_x
_atom_site_fract_y
_atom_site_fract_z
_atom_site_adp_type
_atom_site_B_iso_or_equiv
_atom_site_type_symbol
Zn1 1.0 0.2415(2) 0.000000 0.250000 Biso 0.35(2) Zn
Zn2 1.0 0.2513(2) 0.2513(2) 0.625000 Biso 0.350(5) Zn
Ge 1.0 0.500000 0.2493(2) 0.000000 Biso 0.22(1) Ge
O1 1.0 0.2710(7) 0.0334(4) -0.0048(2) Biso 0.32(2) O
O2 1.0 0.2710(7) 0.4815(4) 0.0208(2) Biso 0.29(4) O
